data_7132307
loop_
_publ_author_name
'Mazars, Fran\,cois'
'Zaragoza, Guillermo'
'Delaude, Lionel'

_publ_section_title
;
 The facile alkylation and iodination of imidazol(in)ium salts in the
 presence of cesium carbonate
;
_journal_name_full 'Chemical Communications'
_journal_paper_doi 10.1039/D3CC04971J
_journal_year 2023
_chemical_formula_moiety 'C29 H41 N2, 2(C H Cl3), I'
_chemical_formula_sum 'C31 H43 Cl6 I N2'
_chemical_formula_weight 783.27
_space_group_IT_number 14
_space_group_name_Hall '-P 2ybc'
_space_group_name_H-M_alt 'P 1 21/c 1'
_symmetry_cell_setting monoclinic
_symmetry_Int_Tables_number 14
_symmetry_space_group_name_Hall '-P 2ybc'
_symmetry_space_group_name_H-M 'P 1 21/c 1'
_atom_sites_solution_hydrogens geom
_atom_sites_solution_primary dual
_atom_sites_solution_secondary dual
_audit_conform_dict_location ftp://ftp.iucr.org/pub/cif_core.dic
_audit_conform_dict_name cif_core.dic
_audit_conform_dict_version 2.4.5
_audit_creation_date 2023-08-17T08:41:49-00:00
_audit_creation_method 'WinGX routine CIF_UPDATE'
_audit_update_record
;
2023-10-09 deposited with the CCDC.	2023-11-06 downloaded from the CCDC.
;
_cell_angle_alpha 90
_cell_angle_beta 98.986(2)
_cell_angle_gamma 90
_cell_formula_units_Z 8
_cell_length_a 17.5644(10)
_cell_length_b 44.896(3)
_cell_length_c 9.5243(5)
_cell_measurement_reflns_used 9944
_cell_measurement_temperature 100(2)
_cell_measurement_theta_max 26.88
_cell_measurement_theta_min 2.56
_cell_measurement_wavelength 0.71073
_cell_volume 7418.4(8)
_computing_cell_refinement 'SAINT V8.40B (Bruker AXS LLC, 2019)'
_computing_data_collection 'APPEX3v2022.1-1 (BRUKER AXS, 2021)'
_computing_data_reduction 'SAINT V8.40B (Bruker AXS LLC, 2019)'
_computing_molecular_graphics 'Ortep for Windows (Farrugia, 2012)'
_computing_publication_material 'WinGX publication routines (Farrugia, 2012)'
_computing_structure_refinement 'SHELXL-2019/1 (Sheldrick, 2019)'
_computing_structure_solution 'SHELXT-2018/2 (Sheldrick, 2015)'
_diffrn_ambient_temperature 100(2)
_diffrn_detector_area_resol_mean 7.3910
_diffrn_measured_fraction_theta_full 0.999
_diffrn_measured_fraction_theta_max 0.999
_diffrn_measurement_device_type 'Bruker D8 VENTURE PHOTON III-14'
_diffrn_measurement_method 'omega and phi'
_diffrn_radiation_monochromator 'Incoatec multilayer mirror'
_diffrn_radiation_probe x-ray
_diffrn_radiation_type MoK\a
_diffrn_radiation_wavelength 0.71073
_diffrn_reflns_av_R_equivalents 0.0725
_diffrn_reflns_av_unetI/netI 0.0408
_diffrn_reflns_Laue_measured_fraction_full 0.999
_diffrn_reflns_Laue_measured_fraction_max 0.999
_diffrn_reflns_limit_h_max 22
_diffrn_reflns_limit_h_min -21
_diffrn_reflns_limit_k_max 57
_diffrn_reflns_limit_k_min -57
_diffrn_reflns_limit_l_max 12
_diffrn_reflns_limit_l_min -12
_diffrn_reflns_number 132635
_diffrn_reflns_point_group_measured_fraction_full 0.999
_diffrn_reflns_point_group_measured_fraction_max 0.999
_diffrn_reflns_theta_full 25.242
_diffrn_reflns_theta_max 27.103
_diffrn_reflns_theta_min 2.212
_diffrn_source 'INCOATEC microfocus sealed tube'
_diffrn_source_type 'Incoatec I\mS 3.0'
_diffrn_standards_number 0
_exptl_absorpt_coefficient_mu 1.318
_exptl_absorpt_correction_T_max 0.9420
_exptl_absorpt_correction_T_min 0.8913
_exptl_absorpt_correction_type multi-scan
_exptl_absorpt_process_details 'BRUKER SADABS-2016/2'
_exptl_crystal_colour colourless
_exptl_crystal_density_diffrn 1.403
_exptl_crystal_density_method 'not measured'
_exptl_crystal_description needle
_exptl_crystal_F_000 3184
_exptl_crystal_size_max 0.18
_exptl_crystal_size_mid 0.08
_exptl_crystal_size_min 0.05
_refine_diff_density_max 1.562
_refine_diff_density_min -1.197
_refine_diff_density_rms 0.106
_refine_ls_extinction_method none
_refine_ls_goodness_of_fit_ref 1.226
_refine_ls_hydrogen_treatment constr
_refine_ls_matrix_type full
_refine_ls_number_constraints 0
_refine_ls_number_parameters 795
_refine_ls_number_reflns 16362
_refine_ls_number_restraints 76
_refine_ls_restrained_S_all 1.232
_refine_ls_R_factor_all 0.0791
_refine_ls_R_factor_gt 0.0651
_refine_ls_shift/su_max 0.003
_refine_ls_shift/su_mean 0
_refine_ls_structure_factor_coef Fsqd
_refine_ls_weighting_details 'w=1/[\s^2^(Fo^2^)+39.3604P] where P=(Fo^2^+2Fc^2^)/3'
_refine_ls_weighting_scheme calc
_refine_ls_wR_factor_gt 0.127
_refine_ls_wR_factor_ref 0.1326
_reflns_Friedel_coverage 0
_reflns_number_gt 13715
_reflns_number_total 16362
_reflns_threshold_expression 'I > 2\s(I)'
_cod_data_source_file d3cc04971j2.cif
_cod_data_source_block DIBE064
_cod_original_cell_volume 7418.4(7)
_cod_original_sg_symbol_H-M 'P 21/c'
_cod_database_code 7132307
_shelx_estimated_absorpt_t_min 0.797
_shelx_estimated_absorpt_t_max 0.937
_shelx_shelxl_version_number 2019/1

loop_
_symmetry_equiv_pos_as_xyz
'x, y, z'
'-x, y+1/2, -z+1/2'
'-x, -y, -z'
'x, -y-1/2, z-1/2'

loop_
_atom_site_label
_atom_site_type_symbol
_atom_site_fract_x
_atom_site_fract_y
_atom_site_fract_z
_atom_site_U_iso_or_equiv
_atom_site_adp_type
_atom_site_occupancy
_atom_site_site_symmetry_order
_atom_site_calc_flag
_atom_site_refinement_flags_posn
_atom_site_refinement_flags_adp
_atom_site_refinement_flags_occupancy
_atom_site_disorder_assembly
_atom_site_disorder_group
I1_1 I 0.29885(2) 0.63004(2) 0.68782(4) 0.03223(9) Uani 1 1 d . . . . .
I2_1 I 0.12610(2) 0.38162(2) 0.54100(4) 0.03762(10) Uani 1 1 d . . . . .
Cl1_2 Cl 0.38851(9) 0.69929(4) 1.0206(2) 0.0499(4) Uani 1 1 d . . . . .
Cl2_2 Cl 0.22711(8) 0.70944(3) 0.92622(18) 0.0438(4) Uani 1 1 d . . . . .
Cl3_2 Cl 0.33873(10) 0.73225(4) 0.76119(17) 0.0471(4) Uani 1 1 d . . . . .
C1_2 C 0.3163(3) 0.70322(12) 0.8711(6) 0.0309(12) Uani 1 1 d . . . . .
H1_2 H 0.313154 0.68424 0.815514 0.037 Uiso 1 1 calc R U . . .
Cl4_2 Cl 0.28380(8) 0.54973(3) 0.92142(17) 0.0409(3) Uani 1 1 d . . . . .
Cl5_2 Cl 0.41907(11) 0.53855(4) 0.7933(2) 0.0609(5) Uani 1 1 d . . . . .
Cl6_2 Cl 0.43209(11) 0.57120(4) 1.05318(19) 0.0556(4) Uani 1 1 d . . . . .
C2_2 C 0.3726(3) 0.56352(12) 0.8906(6) 0.0297(11) Uani 1 1 d . . . . .
H2_2 H 0.363626 0.582485 0.835426 0.036 Uiso 1 1 calc R U . . .
C3_2 C 0.8586(4) 0.70060(14) 0.4093(7) 0.0462(16) Uani 1 1 d D . . . .
H3_2 H 0.874922 0.68083 0.452201 0.055 Uiso 1 1 calc R U . A 1
Cl7_2 Cl 0.9113(3) 0.70804(11) 0.2740(6) 0.100(2) Uani 0.847(7) 1 d . . P B 1
Cl8_2 Cl 0.75856(14) 0.70002(5) 0.3529(4) 0.0674(11) Uani 0.847(7) 1 d . . P B 1
Cl9_2 Cl 0.87806(19) 0.72876(6) 0.5443(3) 0.0550(7) Uani 0.847(7) 1 d . . P B 1
Cl7B_2 Cl 0.9324(9) 0.7087(4) 0.3093(18) 0.033(3) Uani 0.153(7) 1 d D U P B 2
Cl8B_2 Cl 0.7815(10) 0.6987(4) 0.260(2) 0.086(5) Uani 0.153(7) 1 d D U P B 2
Cl9B_2 Cl 0.8498(12) 0.7248(4) 0.5331(19) 0.061(5) Uani 0.153(7) 1 d D U P B 2
Cl10_2 Cl 0.02979(17) 0.47188(8) 0.6503(4) 0.0437(6) Uani 0.847(7) 1 d . . P B 1
Cl11_2 Cl 0.1946(2) 0.48279(9) 0.7322(5) 0.0332(7) Uani 0.847(7) 1 d . . P B 1
Cl12_2 Cl 0.1308(2) 0.47386(7) 0.4374(2) 0.0511(7) Uani 0.847(7) 1 d . . P B 1
Cl1B_2 Cl 0.0410(15) 0.4697(6) 0.606(3) 0.069(5) Uani 0.153(7) 1 d . U P B 2
Cl2B_2 Cl 0.1854(17) 0.4747(5) 0.736(3) 0.045(5) Uani 0.153(7) 1 d . U P B 2
Cl3B_2 Cl 0.1665(13) 0.4649(4) 0.4444(15) 0.065(4) Uani 0.153(7) 1 d D U P B 2
C4_2 C 0.1251(4) 0.46305(13) 0.6110(6) 0.0416(14) Uani 1 1 d D U . . .
H4_2 H 0.134558 0.441147 0.621664 0.05 Uiso 1 1 calc R U . B 1
N1_3 N 0.0828(2) 0.64355(8) 0.1659(4) 0.0216(8) Uani 1 1 d . . . . .
N2_3 N 0.1035(2) 0.59628(8) 0.1723(4) 0.0195(8) Uani 1 1 d . . . . .
C1_3 C 0.0836(3) 0.67507(10) 0.1324(6) 0.0274(11) Uani 1 1 d . . . . .
C2_3 C 0.0368(3) 0.68473(12) 0.0094(6) 0.0331(13) Uani 1 1 d . . . . .
C3_3 C 0.0315(4) 0.71545(14) -0.0102(8) 0.0470(17) Uani 1 1 d . . . . .
H3_3 H 0.000731 0.723211 -0.093026 0.056 Uiso 1 1 calc R U . . .
C4_3 C 0.0694(4) 0.73442(13) 0.0866(9) 0.0519(19) Uani 1 1 d . . . . .
H4_3 H 0.063048 0.75526 0.072196 0.062 Uiso 1 1 calc R U . . .
C5_3 C 0.1171(4) 0.72428(12) 0.2059(8) 0.0430(16) Uani 1 1 d . . . . .
H5_3 H 0.144428 0.738119 0.270438 0.052 Uiso 1 1 calc R U . . .
C6_3 C 0.1254(3) 0.69367(11) 0.2322(6) 0.0317(12) Uani 1 1 d . . . . .
C7_3 C 0.1251(2) 0.62193(9) 0.1181(4) 0.0160(9) Uani 1 1 d . . . . .
C8_3 C 0.0463(3) 0.60190(11) 0.2549(5) 0.0249(10) Uani 1 1 d . . . . .
H8_3 H 0.021152 0.587607 0.305277 0.03 Uiso 1 1 calc R U . . .
C9_3 C 0.0335(3) 0.63120(11) 0.2497(6) 0.0279(11) Uani 1 1 d . . . . .
H9_3 H -0.002803 0.641657 0.295278 0.034 Uiso 1 1 calc R U . . .
C10_3 C -0.0061(3) 0.66374(15) -0.1007(7) 0.0422(15) Uani 1 1 d . . . . .
H10_3 H 0.005933 0.642939 -0.066739 0.051 Uiso 1 1 calc R U . . .
C11_3 C -0.0927(4) 0.66768(19) -0.1166(9) 0.066(2) Uani 1 1 d . . . . .
H11A_3 H -0.118077 0.6533 -0.186088 0.098 Uiso 1 1 calc R U . . .
H11B_3 H -0.106472 0.687949 -0.149441 0.098 Uiso 1 1 calc R U . . .
H11C_3 H -0.109694 0.664337 -0.024635 0.098 Uiso 1 1 calc R U . . .
C12_3 C 0.1766(3) 0.68218(12) 0.3624(7) 0.0376(14) Uani 1 1 d . . . . .
H12_3 H 0.182611 0.660224 0.350419 0.045 Uiso 1 1 calc R U . . .
C13_3 C 0.2573(4) 0.69607(14) 0.3825(8) 0.0496(17) Uani 1 1 d . . . . .
H13A_3 H 0.291094 0.685266 0.457002 0.074 Uiso 1 1 calc R U . . .
H13B_3 H 0.254075 0.717 0.410166 0.074 Uiso 1 1 calc R U . . .
H13C_3 H 0.278184 0.69482 0.293123 0.074 Uiso 1 1 calc R U . . .
C14_3 C 0.1844(3) 0.62559(10) 0.0241(5) 0.0216(10) Uani 1 1 d . . . . .
H14A_3 H 0.172106 0.643532 -0.035601 0.026 Uiso 1 1 calc R U . . .
H14B_3 H 0.182531 0.608162 -0.04005 0.026 Uiso 1 1 calc R U . . .
C15_3 C 0.2647(3) 0.62857(14) 0.1056(6) 0.0352(13) Uani 1 1 d . . . . .
H15A_3 H 0.301614 0.630139 0.038729 0.053 Uiso 1 1 calc R U . . .
H15B_3 H 0.2769 0.611022 0.166091 0.053 Uiso 1 1 calc R U . . .
H15C_3 H 0.267756 0.64649 0.164951 0.053 Uiso 1 1 calc R U . . .
C16_3 C 0.1289(3) 0.56655(9) 0.1425(5) 0.0172(9) Uani 1 1 d . . . . .
C17_3 C 0.1843(3) 0.55308(10) 0.2413(5) 0.0210(10) Uani 1 1 d . . . . .
C18_3 C 0.2034(3) 0.52357(10) 0.2139(5) 0.0216(10) Uani 1 1 d . . . . .
H18_3 H 0.240626 0.513319 0.279556 0.026 Uiso 1 1 calc R U . . .
C19_3 C 0.1686(3) 0.50925(10) 0.0921(6) 0.0256(11) Uani 1 1 d . . . . .
H19_3 H 0.182201 0.489263 0.07448 0.031 Uiso 1 1 calc R U . . .
C20_3 C 0.1148(3) 0.52366(10) -0.0032(5) 0.0252(11) Uani 1 1 d . . . . .
H20_3 H 0.091392 0.51336 -0.085911 0.03 Uiso 1 1 calc R U . . .
C21_3 C 0.0933(3) 0.55302(10) 0.0175(5) 0.0198(9) Uani 1 1 d . . . . .
C22_3 C 0.0228(4) 0.6671(2) -0.2444(8) 0.063(2) Uani 1 1 d . . . . .
H22A_3 H -0.00639 0.65375 -0.314326 0.095 Uiso 1 1 calc R U . . .
H22B_3 H 0.077654 0.662083 -0.233077 0.095 Uiso 1 1 calc R U . . .
H22C_3 H 0.015374 0.687774 -0.277411 0.095 Uiso 1 1 calc R U . . .
C23_3 C 0.1402(5) 0.68717(18) 0.4973(8) 0.065(2) Uani 1 1 d . . . . .
H23A_3 H 0.17155 0.677277 0.578067 0.097 Uiso 1 1 calc R U . . .
H23B_3 H 0.08797 0.678829 0.483274 0.097 Uiso 1 1 calc R U . . .
H23C_3 H 0.137778 0.708565 0.516417 0.097 Uiso 1 1 calc R U . . .
C24_3 C 0.2219(3) 0.56813(11) 0.3766(5) 0.0221(10) Uani 1 1 d . . . . .
H24_3 H 0.212286 0.590013 0.365259 0.027 Uiso 1 1 calc R U . . .
C25_3 C 0.1861(4) 0.55766(14) 0.5054(6) 0.0401(14) Uani 1 1 d . . . . .
H25A_3 H 0.208178 0.569093 0.589606 0.06 Uiso 1 1 calc R U . . .
H25B_3 H 0.196957 0.536439 0.522177 0.06 Uiso 1 1 calc R U . . .
H25C_3 H 0.13017 0.560777 0.486481 0.06 Uiso 1 1 calc R U . . .
C26_3 C 0.0330(3) 0.56821(11) -0.0902(5) 0.0255(10) Uani 1 1 d . . . . .
H26_3 H 0.028667 0.58936 -0.059353 0.031 Uiso 1 1 calc R U . . .
C27_3 C -0.0454(3) 0.55339(14) -0.0909(6) 0.0397(14) Uani 1 1 d . . . . .
H27A_3 H -0.08438 0.563701 -0.158574 0.06 Uiso 1 1 calc R U . . .
H27B_3 H -0.059616 0.554496 0.004492 0.06 Uiso 1 1 calc R U . . .
H27C_3 H -0.042528 0.532477 -0.119002 0.06 Uiso 1 1 calc R U . . .
C28_3 C 0.3090(3) 0.56343(13) 0.4033(6) 0.0330(12) Uani 1 1 d . . . . .
H28A_3 H 0.331991 0.57559 0.484459 0.05 Uiso 1 1 calc R U . . .
H28B_3 H 0.33068 0.569318 0.318694 0.05 Uiso 1 1 calc R U . . .
H28C_3 H 0.320315 0.542367 0.424046 0.05 Uiso 1 1 calc R U . . .
C29_3 C 0.0560(3) 0.56852(14) -0.2383(6) 0.0371(13) Uani 1 1 d . . . . .
H29A_3 H 0.016557 0.578986 -0.304238 0.056 Uiso 1 1 calc R U . . .
H29B_3 H 0.060766 0.548005 -0.27099 0.056 Uiso 1 1 calc R U . . .
H29C_3 H 0.105577 0.57876 -0.23457 0.056 Uiso 1 1 calc R U . . .
N1_4 N 0.6488(2) 0.60224(9) 0.7133(4) 0.0239(9) Uani 1 1 d . . . . .
N2_4 N 0.6235(2) 0.64801(9) 0.6518(4) 0.0203(8) Uani 1 1 d . . . . .
C1_4 C 0.6419(3) 0.57244(11) 0.7671(6) 0.0277(11) Uani 1 1 d . . . . .
C2_4 C 0.6159(3) 0.55007(11) 0.6726(6) 0.0291(11) Uani 1 1 d . . . . .
C3_4 C 0.6074(3) 0.52174(12) 0.7287(7) 0.0378(14) Uani 1 1 d . . . . .
H3_4 H 0.589794 0.505716 0.666925 0.045 Uiso 1 1 calc R U . . .
C4_4 C 0.6243(3) 0.51686(14) 0.8731(8) 0.0447(16) Uani 1 1 d . . . . .
H4_4 H 0.616785 0.4976 0.90994 0.054 Uiso 1 1 calc R U . . .
C5_4 C 0.6515(3) 0.53923(14) 0.9635(7) 0.0430(15) Uani 1 1 d . . . . .
H5_4 H 0.664014 0.535061 1.062221 0.052 Uiso 1 1 calc R U . . .
C6_4 C 0.6616(3) 0.56817(12) 0.9154(6) 0.0324(12) Uani 1 1 d . . . . .
C7_4 C 0.5957(3) 0.62383(10) 0.7093(5) 0.0188(9) Uani 1 1 d . . . . .
C8_4 C 0.6951(3) 0.64151(11) 0.6167(5) 0.0249(10) Uani 1 1 d . . . . .
H8_4 H 0.726777 0.654622 0.572991 0.03 Uiso 1 1 calc R U . . .
C9_4 C 0.7113(3) 0.61337(11) 0.6556(5) 0.0266(11) Uani 1 1 d . . . . .
H9_4 H 0.757111 0.60284 0.645865 0.032 Uiso 1 1 calc R U . . .
C10_4 C 0.5955(3) 0.55556(12) 0.5148(6) 0.0344(13) Uani 1 1 d . . . . .
H10_4 H 0.623201 0.573953 0.491835 0.041 Uiso 1 1 calc R U . . .
C11_4 C 0.5097(4) 0.56096(17) 0.4714(8) 0.0541(18) Uani 1 1 d . . . . .
H11A_4 H 0.498983 0.565732 0.369848 0.081 Uiso 1 1 calc R U . . .
H11B_4 H 0.493634 0.577632 0.526393 0.081 Uiso 1 1 calc R U . . .
H11C_4 H 0.481177 0.543005 0.490033 0.081 Uiso 1 1 calc R U . . .
C12_4 C 0.6962(3) 0.59244(14) 1.0133(6) 0.0378(13) Uani 1 1 d . . . . .
H12_4 H 0.676658 0.611868 0.97059 0.045 Uiso 1 1 calc R U . . .
C13_4 C 0.6740(4) 0.59064(17) 1.1620(7) 0.0516(17) Uani 1 1 d . . . . .
H13A_4 H 0.693965 0.608145 1.217299 0.077 Uiso 1 1 calc R U . . .
H13B_4 H 0.695986 0.57255 1.209675 0.077 Uiso 1 1 calc R U . . .
H13C_4 H 0.617686 0.590074 1.154447 0.077 Uiso 1 1 calc R U . . .
C14_4 C 0.5192(3) 0.62114(11) 0.7568(5) 0.0232(10) Uani 1 1 d . . . . .
H14A_4 H 0.509005 0.599855 0.773698 0.028 Uiso 1 1 calc R U . . .
H14B_4 H 0.478912 0.628189 0.679438 0.028 Uiso 1 1 calc R U . . .
C15_4 C 0.5127(3) 0.63852(15) 0.8903(6) 0.0387(14) Uani 1 1 d . . . . .
H15A_4 H 0.460973 0.635893 0.91491 0.058 Uiso 1 1 calc R U . . .
H15B_4 H 0.521731 0.659698 0.874162 0.058 Uiso 1 1 calc R U . . .
H15C_4 H 0.551167 0.631244 0.968474 0.058 Uiso 1 1 calc R U . . .
C16_4 C 0.5801(3) 0.67521(10) 0.6175(5) 0.0224(10) Uani 1 1 d . . . . .
C17_4 C 0.5945(3) 0.69935(11) 0.7116(6) 0.0282(11) Uani 1 1 d . . . . .
C18_4 C 0.5505(3) 0.72480(12) 0.6739(7) 0.0355(13) Uani 1 1 d . . . . .
H18_4 H 0.557753 0.741844 0.733624 0.043 Uiso 1 1 calc R U . . .
C19_4 C 0.4966(3) 0.72583(13) 0.5521(7) 0.0412(15) Uani 1 1 d . . . . .
H19_4 H 0.467309 0.743435 0.529092 0.049 Uiso 1 1 calc R U . . .
C20_4 C 0.4852(3) 0.70164(13) 0.4643(6) 0.0356(13) Uani 1 1 d . . . . .
H20_4 H 0.447707 0.702712 0.380912 0.043 Uiso 1 1 calc R U . . .
C21_4 C 0.5267(3) 0.67568(12) 0.4939(5) 0.0257(11) Uani 1 1 d . . . . .
C22_4 C 0.6207(5) 0.52995(17) 0.4255(8) 0.063(2) Uani 1 1 d . . . . .
H22A_4 H 0.608857 0.53507 0.324414 0.095 Uiso 1 1 calc R U . . .
H22B_4 H 0.59303 0.511744 0.443595 0.095 Uiso 1 1 calc R U . . .
H22C_4 H 0.676286 0.526709 0.451511 0.095 Uiso 1 1 calc R U . . .
C23_4 C 0.7846(4) 0.59258(17) 1.0242(7) 0.0488(16) Uani 1 1 d . . . . .
H23A_4 H 0.806037 0.609216 1.084353 0.073 Uiso 1 1 calc R U . . .
H23B_4 H 0.798596 0.594827 0.929081 0.073 Uiso 1 1 calc R U . . .
H23C_4 H 0.805512 0.573779 1.066092 0.073 Uiso 1 1 calc R U . . .
C24_4 C 0.6550(3) 0.69851(13) 0.8418(6) 0.0359(13) Uani 1 1 d . . . . .
H24_4 H 0.666875 0.677167 0.866172 0.043 Uiso 1 1 calc R U . . .
C25_4 C 0.6292(4) 0.71349(16) 0.9714(7) 0.0523(18) Uani 1 1 d . . . . .
H25A_4 H 0.667297 0.709588 1.056066 0.078 Uiso 1 1 calc R U . . .
H25B_4 H 0.579086 0.705428 0.985593 0.078 Uiso 1 1 calc R U . . .
H25C_4 H 0.624656 0.735021 0.955317 0.078 Uiso 1 1 calc R U . . .
C26_4 C 0.5166(3) 0.64978(14) 0.3910(6) 0.0365(13) Uani 1 1 d . . . . .
H26_4 H 0.542401 0.632027 0.441037 0.044 Uiso 1 1 calc R U . . .
C27_4 C 0.4329(4) 0.64176(15) 0.3411(7) 0.0460(15) Uani 1 1 d . . . . .
H27A_4 H 0.430112 0.623089 0.287201 0.069 Uiso 1 1 calc R U . . .
H27B_4 H 0.407985 0.657693 0.280134 0.069 Uiso 1 1 calc R U . . .
H27C_4 H 0.406396 0.639313 0.423611 0.069 Uiso 1 1 calc R U . . .
C28_4 C 0.7288(3) 0.71328(15) 0.8080(8) 0.0516(18) Uani 1 1 d . . . . .
H28A_4 H 0.767183 0.71416 0.894507 0.077 Uiso 1 1 calc R U . . .
H28B_4 H 0.717056 0.733515 0.7725 0.077 Uiso 1 1 calc R U . . .
H28C_4 H 0.749406 0.701614 0.735482 0.077 Uiso 1 1 calc R U . . .
C29_4 C 0.5574(4) 0.65674(19) 0.2645(6) 0.0559(19) Uani 1 1 d . . . . .
H29A_4 H 0.549893 0.640199 0.196579 0.084 Uiso 1 1 calc R U . . .
H29B_4 H 0.61267 0.659475 0.297731 0.084 Uiso 1 1 calc R U . . .
H29C_4 H 0.535958 0.675024 0.217883 0.084 Uiso 1 1 calc R U . . .

loop_
_atom_site_aniso_label
_atom_site_aniso_U_11
_atom_site_aniso_U_22
_atom_site_aniso_U_33
_atom_site_aniso_U_23
_atom_site_aniso_U_13
_atom_site_aniso_U_12
I1_1 0.03366(19) 0.02456(17) 0.0388(2) -0.00522(15) 0.00668(15) -0.00114(14)
I2_1 0.0364(2) 0.02727(18) 0.0560(2) -0.00306(17) 0.02829(18) -0.00378(15)
Cl1_2 0.0400(8) 0.0391(8) 0.0655(11) 0.0046(7) -0.0079(8) -0.0029(7)
Cl2_2 0.0335(7) 0.0370(8) 0.0657(10) 0.0176(7) 0.0225(7) 0.0067(6)
Cl3_2 0.0568(10) 0.0515(9) 0.0379(8) -0.0027(7) 0.0227(7) -0.0149(8)
C1_2 0.025(3) 0.027(3) 0.041(3) -0.009(2) 0.007(2) -0.002(2)
Cl4_2 0.0314(7) 0.0394(8) 0.0552(9) 0.0099(7) 0.0176(7) -0.0013(6)
Cl5_2 0.0688(12) 0.0689(12) 0.0519(10) -0.0014(9) 0.0311(9) 0.0264(10)
Cl6_2 0.0542(10) 0.0601(11) 0.0480(10) -0.0032(8) -0.0060(8) -0.0106(8)
C2_2 0.025(3) 0.032(3) 0.033(3) 0.007(2) 0.008(2) 0.004(2)
C3_2 0.044(3) 0.039(3) 0.057(4) 0.015(3) 0.011(3) 0.004(3)
Cl7_2 0.148(5) 0.069(2) 0.104(4) 0.031(2) 0.088(4) 0.019(3)
Cl8_2 0.0524(14) 0.0495(13) 0.089(2) 0.0211(12) -0.0252(13) -0.0079(10)
Cl9_2 0.0491(16) 0.0437(12) 0.0696(16) 0.0042(10) 0.0013(13) -0.0077(11)
Cl7B_2 0.042(5) 0.017(4) 0.042(5) -0.012(4) 0.011(4) 0.003(3)
Cl8B_2 0.075(6) 0.092(7) 0.089(7) 0.010(5) 0.002(5) 0.003(5)
Cl9B_2 0.061(7) 0.069(7) 0.060(6) 0.001(4) 0.029(5) 0.017(5)
Cl10_2 0.0402(12) 0.0333(12) 0.0571(17) 0.0023(11) 0.0055(10) -0.0090(9)
Cl11_2 0.0351(13) 0.0357(19) 0.0268(9) -0.0040(12) -0.0019(8) 0.0038(11)
Cl12_2 0.0685(18) 0.0554(16) 0.0264(9) 0.0023(9) -0.0020(10) -0.0243(13)
Cl1B_2 0.059(5) 0.058(9) 0.083(10) 0.007(8) -0.006(5) -0.004(5)
Cl2B_2 0.050(6) 0.041(11) 0.041(5) -0.005(7) 0.002(5) 0.013(6)
Cl3B_2 0.100(9) 0.059(8) 0.035(5) 0.007(5) 0.005(6) -0.037(7)
C4_2 0.062(4) 0.026(3) 0.036(3) 0.003(2) 0.004(3) -0.007(3)
N1_3 0.023(2) 0.0158(19) 0.029(2) 0.0033(16) 0.0134(17) -0.0001(15)
N2_3 0.020(2) 0.0136(18) 0.027(2) -0.0015(15) 0.0088(17) -0.0006(15)
C1_3 0.030(3) 0.013(2) 0.045(3) 0.004(2) 0.022(2) 0.0041(19)
C2_3 0.027(3) 0.029(3) 0.047(3) 0.014(2) 0.019(2) 0.007(2)
C3_3 0.039(3) 0.034(3) 0.072(5) 0.025(3) 0.022(3) 0.014(3)
C4_3 0.047(4) 0.020(3) 0.097(6) 0.020(3) 0.036(4) 0.008(3)
C5_3 0.040(3) 0.019(3) 0.075(5) -0.003(3) 0.026(3) -0.001(2)
C6_3 0.031(3) 0.017(2) 0.052(4) -0.007(2) 0.024(3) 0.001(2)
C7_3 0.018(2) 0.016(2) 0.014(2) -0.0017(16) 0.0013(17) -0.0006(17)
C8_3 0.024(2) 0.023(2) 0.031(3) -0.001(2) 0.014(2) -0.0011(19)
C9_3 0.026(3) 0.022(2) 0.040(3) -0.002(2) 0.019(2) 0.000(2)
C10_3 0.032(3) 0.047(4) 0.046(4) 0.013(3) 0.000(3) 0.004(3)
C11_3 0.032(4) 0.075(5) 0.092(6) 0.013(5) 0.016(4) 0.002(3)
C12_3 0.041(3) 0.023(3) 0.052(4) -0.012(3) 0.020(3) -0.003(2)
C13_3 0.047(4) 0.035(3) 0.065(5) -0.007(3) 0.002(3) -0.009(3)
C14_3 0.023(2) 0.020(2) 0.024(2) 0.0003(18) 0.0102(19) -0.0018(18)
C15_3 0.020(3) 0.054(4) 0.033(3) -0.003(3) 0.009(2) -0.010(2)
C16_3 0.019(2) 0.013(2) 0.022(2) -0.0023(17) 0.0093(18) -0.0029(17)
C17_3 0.021(2) 0.016(2) 0.029(3) 0.0015(19) 0.012(2) -0.0025(18)
C18_3 0.023(2) 0.019(2) 0.023(2) 0.0019(18) 0.0049(19) 0.0010(18)
C19_3 0.028(3) 0.015(2) 0.036(3) -0.004(2) 0.012(2) -0.0029(19)
C20_3 0.027(3) 0.019(2) 0.031(3) -0.011(2) 0.008(2) -0.0061(19)
C21_3 0.018(2) 0.020(2) 0.022(2) 0.0014(18) 0.0054(18) -0.0023(18)
C22_3 0.046(4) 0.097(6) 0.045(4) 0.003(4) 0.004(3) -0.006(4)
C23_3 0.077(5) 0.070(5) 0.052(4) -0.005(4) 0.026(4) 0.029(4)
C24_3 0.025(2) 0.020(2) 0.021(2) 0.0003(18) 0.004(2) -0.0026(19)
C25_3 0.053(4) 0.048(4) 0.021(3) -0.003(2) 0.012(3) -0.017(3)
C26_3 0.023(2) 0.027(3) 0.024(3) -0.004(2) -0.003(2) 0.000(2)
C27_3 0.026(3) 0.055(4) 0.038(3) 0.001(3) 0.003(2) 0.000(3)
C28_3 0.028(3) 0.035(3) 0.033(3) -0.001(2) -0.005(2) 0.002(2)
C29_3 0.036(3) 0.045(3) 0.030(3) 0.000(3) 0.003(2) -0.001(3)
N1_4 0.019(2) 0.025(2) 0.030(2) 0.0053(17) 0.0104(17) 0.0027(16)
N2_4 0.0191(19) 0.021(2) 0.021(2) 0.0012(16) 0.0046(16) 0.0022(15)
C1_4 0.018(2) 0.025(3) 0.043(3) 0.010(2) 0.011(2) 0.0055(19)
C2_4 0.016(2) 0.027(3) 0.047(3) -0.001(2) 0.013(2) 0.0052(19)
C3_4 0.028(3) 0.023(3) 0.063(4) 0.001(3) 0.010(3) 0.005(2)
C4_4 0.032(3) 0.035(3) 0.068(5) 0.021(3) 0.010(3) 0.012(3)
C5_4 0.035(3) 0.045(4) 0.050(4) 0.024(3) 0.007(3) 0.012(3)
C6_4 0.022(3) 0.036(3) 0.039(3) 0.011(2) 0.005(2) 0.010(2)
C7_4 0.019(2) 0.019(2) 0.018(2) 0.0012(17) 0.0038(18) 0.0007(17)
C8_4 0.018(2) 0.032(3) 0.027(3) 0.000(2) 0.010(2) -0.001(2)
C9_4 0.016(2) 0.033(3) 0.032(3) 0.003(2) 0.007(2) 0.004(2)
C10_4 0.034(3) 0.027(3) 0.045(3) -0.005(2) 0.016(3) -0.001(2)
C11_4 0.041(4) 0.068(5) 0.053(4) -0.016(4) 0.009(3) -0.003(3)
C12_4 0.031(3) 0.045(3) 0.036(3) 0.012(3) 0.004(2) 0.011(3)
C13_4 0.041(4) 0.071(5) 0.044(4) 0.007(3) 0.011(3) 0.012(3)
C14_4 0.020(2) 0.025(2) 0.026(2) 0.002(2) 0.008(2) 0.0017(19)
C15_4 0.028(3) 0.060(4) 0.030(3) -0.008(3) 0.010(2) -0.001(3)
C16_4 0.019(2) 0.019(2) 0.030(3) 0.0032(19) 0.008(2) 0.0022(18)
C17_4 0.024(3) 0.024(3) 0.039(3) 0.001(2) 0.011(2) -0.002(2)
C18_4 0.037(3) 0.020(3) 0.050(4) 0.000(2) 0.011(3) 0.000(2)
C19_4 0.037(3) 0.031(3) 0.056(4) 0.018(3) 0.010(3) 0.012(2)
C20_4 0.032(3) 0.041(3) 0.033(3) 0.014(3) 0.002(2) 0.006(2)
C21_4 0.024(2) 0.033(3) 0.021(2) 0.006(2) 0.007(2) 0.003(2)
C22_4 0.086(6) 0.057(5) 0.055(5) -0.010(4) 0.035(4) 0.013(4)
C23_4 0.034(3) 0.070(5) 0.041(4) 0.008(3) 0.003(3) -0.002(3)
C24_4 0.038(3) 0.030(3) 0.039(3) -0.008(2) 0.001(3) -0.003(2)
C25_4 0.051(4) 0.065(5) 0.038(4) -0.023(3) -0.003(3) 0.001(3)
C26_4 0.035(3) 0.049(4) 0.024(3) -0.004(2) -0.001(2) 0.004(3)
C27_4 0.047(4) 0.049(4) 0.038(3) -0.005(3) -0.008(3) -0.001(3)
C28_4 0.027(3) 0.050(4) 0.074(5) -0.023(4) -0.003(3) -0.003(3)
C29_4 0.047(4) 0.096(6) 0.025(3) -0.013(3) 0.005(3) 0.002(4)

loop_
_atom_type_symbol
_atom_type_description
_atom_type_scat_dispersion_real
_atom_type_scat_dispersion_imag
_atom_type_scat_source
C C 0.0033 0.0016 'International Tables Vol C Tables 4.2.6.8 and 6.1.1.4'
H H 0 0 'International Tables Vol C Tables 4.2.6.8 and 6.1.1.4'
I I -0.4742 1.8119 'International Tables Vol C Tables 4.2.6.8 and 6.1.1.4'
N N 0.0061 0.0033 'International Tables Vol C Tables 4.2.6.8 and 6.1.1.4'
Cl Cl 0.1484 0.1585 'International Tables Vol C Tables 4.2.6.8 and 6.1.1.4'

loop_
_geom_angle_atom_site_label_1
_geom_angle_atom_site_label_2
_geom_angle_atom_site_label_3
_geom_angle
_geom_angle_site_symmetry_1
_geom_angle_site_symmetry_3
_geom_angle_publ_flag
Cl2_2 C1_2 Cl3_2 110.8(3) . . ?
Cl2_2 C1_2 Cl1_2 109.8(3) . . ?
Cl3_2 C1_2 Cl1_2 110.9(3) . . ?
Cl5_2 C2_2 Cl4_2 111.6(3) . . ?
Cl5_2 C2_2 Cl6_2 109.4(3) . . ?
Cl4_2 C2_2 Cl6_2 110.1(3) . . ?
Cl7_2 C3_2 Cl8_2 113.6(4) . . ?
Cl9B_2 C3_2 Cl7B_2 114.5(9) . . ?
Cl7_2 C3_2 Cl9_2 109.4(4) . . ?
Cl8_2 C3_2 Cl9_2 107.4(4) . . ?
Cl9B_2 C3_2 Cl8B_2 117.3(10) . . ?
Cl7B_2 C3_2 Cl8B_2 96.1(10) . . ?
Cl1B_2 C4_2 Cl2B_2 120.2(16) . . ?
Cl12_2 C4_2 Cl11_2 110.0(4) . . ?
Cl12_2 C4_2 Cl10_2 109.1(4) . . ?
Cl11_2 C4_2 Cl10_2 108.6(4) . . ?
Cl1B_2 C4_2 Cl3B_2 118.9(11) . . ?
Cl2B_2 C4_2 Cl3B_2 109.4(13) . . ?
C7_3 N1_3 C9_3 109.6(4) . . ?
C7_3 N1_3 C1_3 127.2(4) . . ?
C9_3 N1_3 C1_3 123.1(4) . . ?
C7_3 N2_3 C8_3 109.5(4) . . ?
C7_3 N2_3 C16_3 127.0(4) . . ?
C8_3 N2_3 C16_3 123.2(4) . . ?
C6_3 C1_3 C2_3 124.7(5) . . ?
C6_3 C1_3 N1_3 117.3(5) . . ?
C2_3 C1_3 N1_3 117.7(5) . . ?
C1_3 C2_3 C3_3 116.1(6) . . ?
C1_3 C2_3 C10_3 123.5(5) . . ?
C3_3 C2_3 C10_3 120.4(6) . . ?
C4_3 C3_3 C2_3 121.1(6) . . ?
C3_3 C4_3 C5_3 121.7(6) . . ?
C4_3 C5_3 C6_3 120.3(6) . . ?
C1_3 C6_3 C5_3 116.0(6) . . ?
C1_3 C6_3 C12_3 122.9(5) . . ?
C5_3 C6_3 C12_3 121.1(5) . . ?
N2_3 C7_3 N1_3 106.6(4) . . ?
N2_3 C7_3 C14_3 126.5(4) . . ?
N1_3 C7_3 C14_3 126.9(4) . . ?
C9_3 C8_3 N2_3 106.8(4) . . ?
C8_3 C9_3 N1_3 107.5(4) . . ?
C11_3 C10_3 C2_3 112.2(6) . . ?
C11_3 C10_3 C22_3 111.4(6) . . ?
C2_3 C10_3 C22_3 110.9(5) . . ?
C6_3 C12_3 C13_3 112.6(5) . . ?
C6_3 C12_3 C23_3 111.4(5) . . ?
C13_3 C12_3 C23_3 109.5(6) . . ?
C7_3 C14_3 C15_3 112.8(4) . . ?
C17_3 C16_3 C21_3 124.3(4) . . ?
C17_3 C16_3 N2_3 118.4(4) . . ?
C21_3 C16_3 N2_3 117.3(4) . . ?
C16_3 C17_3 C18_3 116.8(4) . . ?
C16_3 C17_3 C24_3 123.5(4) . . ?
C18_3 C17_3 C24_3 119.7(4) . . ?
C19_3 C18_3 C17_3 120.6(5) . . ?
C20_3 C19_3 C18_3 120.4(4) . . ?
C19_3 C20_3 C21_3 121.9(5) . . ?
C20_3 C21_3 C16_3 115.9(4) . . ?
C20_3 C21_3 C26_3 120.4(4) . . ?
C16_3 C21_3 C26_3 123.6(4) . . ?
C17_3 C24_3 C28_3 112.0(4) . . ?
C17_3 C24_3 C25_3 111.3(4) . . ?
C28_3 C24_3 C25_3 110.5(4) . . ?
C21_3 C26_3 C29_3 111.7(4) . . ?
C21_3 C26_3 C27_3 110.0(4) . . ?
C29_3 C26_3 C27_3 111.6(4) . . ?
C7_4 N1_4 C9_4 108.5(4) . . ?
C7_4 N1_4 C1_4 125.6(4) . . ?
C9_4 N1_4 C1_4 125.9(4) . . ?
C7_4 N2_4 C8_4 109.3(4) . . ?
C7_4 N2_4 C16_4 124.2(4) . . ?
C8_4 N2_4 C16_4 126.1(4) . . ?
C2_4 C1_4 C6_4 123.9(5) . . ?
C2_4 C1_4 N1_4 118.8(5) . . ?
C6_4 C1_4 N1_4 117.3(5) . . ?
C1_4 C2_4 C3_4 117.3(5) . . ?
C1_4 C2_4 C10_4 122.3(5) . . ?
C3_4 C2_4 C10_4 120.4(5) . . ?
C4_4 C3_4 C2_4 120.5(6) . . ?
C5_4 C4_4 C3_4 120.9(6) . . ?
C4_4 C5_4 C6_4 121.9(6) . . ?
C5_4 C6_4 C1_4 115.4(6) . . ?
C5_4 C6_4 C12_4 122.1(5) . . ?
C1_4 C6_4 C12_4 122.3(5) . . ?
N1_4 C7_4 N2_4 107.5(4) . . ?
N1_4 C7_4 C14_4 126.1(4) . . ?
N2_4 C7_4 C14_4 126.4(4) . . ?
C9_4 C8_4 N2_4 107.2(4) . . ?
C8_4 C9_4 N1_4 107.5(4) . . ?
C2_4 C10_4 C11_4 111.6(5) . . ?
C2_4 C10_4 C22_4 112.7(5) . . ?
C11_4 C10_4 C22_4 109.2(6) . . ?
C6_4 C12_4 C13_4 113.6(5) . . ?
C6_4 C12_4 C23_4 110.5(5) . . ?
C13_4 C12_4 C23_4 109.8(5) . . ?
C7_4 C14_4 C15_4 113.8(4) . . ?
C21_4 C16_4 C17_4 124.1(5) . . ?
C21_4 C16_4 N2_4 117.8(4) . . ?
C17_4 C16_4 N2_4 118.0(4) . . ?
C18_4 C17_4 C16_4 115.5(5) . . ?
C18_4 C17_4 C24_4 121.7(5) . . ?
C16_4 C17_4 C24_4 122.8(5) . . ?
C19_4 C18_4 C17_4 121.6(5) . . ?
C20_4 C19_4 C18_4 120.3(5) . . ?
C19_4 C20_4 C21_4 121.6(5) . . ?
C20_4 C21_4 C16_4 116.9(5) . . ?
C20_4 C21_4 C26_4 120.8(5) . . ?
C16_4 C21_4 C26_4 122.3(5) . . ?
C17_4 C24_4 C28_4 109.1(5) . . ?
C17_4 C24_4 C25_4 113.1(5) . . ?
C28_4 C24_4 C25_4 110.2(5) . . ?
C21_4 C26_4 C27_4 113.3(5) . . ?
C21_4 C26_4 C29_4 109.3(5) . . ?
C27_4 C26_4 C29_4 110.7(5) . . ?

loop_
_geom_bond_atom_site_label_1
_geom_bond_atom_site_label_2
_geom_bond_distance
_geom_bond_site_symmetry_2
_geom_bond_publ_flag
Cl1_2 C1_2 1.761(6) . ?
Cl2_2 C1_2 1.751(5) . ?
Cl3_2 C1_2 1.754(6) . ?
Cl4_2 C2_2 1.745(5) . ?
Cl5_2 C2_2 1.737(5) . ?
Cl6_2 C2_2 1.762(6) . ?
C3_2 Cl9B_2 1.627(15) . ?
C3_2 Cl7_2 1.733(8) . ?
C3_2 Cl8_2 1.755(7) . ?
C3_2 Cl7B_2 1.763(16) . ?
C3_2 Cl9_2 1.798(8) . ?
C3_2 Cl8B_2 1.807(14) . ?
Cl10_2 C4_2 1.815(7) . ?
Cl11_2 C4_2 1.780(7) . ?
Cl12_2 C4_2 1.741(6) . ?
Cl1B_2 C4_2 1.50(3) . ?
Cl2B_2 C4_2 1.56(3) . ?
Cl3B_2 C4_2 1.848(14) . ?
N1_3 C7_3 1.345(6) . ?
N1_3 C9_3 1.382(6) . ?
N1_3 C1_3 1.451(6) . ?
N2_3 C7_3 1.340(6) . ?
N2_3 C8_3 1.393(6) . ?
N2_3 C16_3 1.449(5) . ?
C1_3 C6_3 1.387(8) . ?
C1_3 C2_3 1.391(8) . ?
C2_3 C3_3 1.393(8) . ?
C2_3 C10_3 1.519(9) . ?
C3_3 C4_3 1.352(10) . ?
C4_3 C5_3 1.379(10) . ?
C5_3 C6_3 1.400(7) . ?
C6_3 C12_3 1.505(9) . ?
C7_3 C14_3 1.485(6) . ?
C8_3 C9_3 1.334(7) . ?
C10_3 C11_3 1.517(8) . ?
C10_3 C22_3 1.539(9) . ?
C12_3 C13_3 1.532(8) . ?
C12_3 C23_3 1.538(8) . ?
C14_3 C15_3 1.506(7) . ?
C16_3 C17_3 1.383(7) . ?
C16_3 C21_3 1.395(6) . ?
C17_3 C18_3 1.401(6) . ?
C17_3 C24_3 1.513(7) . ?
C18_3 C19_3 1.383(7) . ?
C19_3 C20_3 1.366(7) . ?
C20_3 C21_3 1.394(6) . ?
C21_3 C26_3 1.517(7) . ?
C24_3 C28_3 1.525(7) . ?
C24_3 C25_3 1.538(7) . ?
C26_3 C29_3 1.527(7) . ?
C26_3 C27_3 1.528(7) . ?
N1_4 C7_4 1.342(6) . ?
N1_4 C9_4 1.394(6) . ?
N1_4 C1_4 1.445(6) . ?
N2_4 C7_4 1.342(6) . ?
N2_4 C8_4 1.381(6) . ?
N2_4 C16_4 1.450(6) . ?
C1_4 C2_4 1.378(8) . ?
C1_4 C6_4 1.414(8) . ?
C2_4 C3_4 1.396(7) . ?
C2_4 C10_4 1.510(8) . ?
C3_4 C4_4 1.378(9) . ?
C4_4 C5_4 1.361(9) . ?
C5_4 C6_4 1.398(8) . ?
C6_4 C12_4 1.499(8) . ?
C7_4 C14_4 1.489(6) . ?
C8_4 C9_4 1.335(7) . ?
C10_4 C11_4 1.518(9) . ?
C10_4 C22_4 1.536(8) . ?
C12_4 C13_4 1.529(8) . ?
C12_4 C23_4 1.541(8) . ?
C14_4 C15_4 1.512(7) . ?
C16_4 C21_4 1.386(7) . ?
C16_4 C17_4 1.404(7) . ?
C17_4 C18_4 1.395(7) . ?
C17_4 C24_4 1.502(8) . ?
C18_4 C19_4 1.378(9) . ?
C19_4 C20_4 1.366(9) . ?
C20_4 C21_4 1.381(7) . ?
C21_4 C26_4 1.513(8) . ?
C24_4 C28_4 1.535(8) . ?
C24_4 C25_4 1.535(8) . ?
C26_4 C27_4 1.517(8) . ?
C26_4 C29_4 1.528(8) . ?
